data_1542933
loop_
_publ_author_name
'Tiritiris, Ioannis'
'Knobloch, Georg'
'Saur, Stefan'
'Kantlehner, Willi'

_publ_section_title
;
 Tris(pyrrolidin-1-yl)carbenium
 tri-\m-iodido-bis[triiodidobismuthate(III)]
;
_journal_coeditor_code ZL4007
_journal_issue 3
_journal_name_full IUCrData
_journal_page_first x160427
_journal_paper_doi 10.1107/S2414314616004272
_journal_volume 1
_journal_year 2016
_chemical_formula_iupac '(C13 H24 N3)3 [Bi2 I9]'
_chemical_formula_moiety '3(C13 H24 N3 +), Bi2 I9 3-'
_chemical_formula_sum 'C39 H72 Bi2 I9 N9'
_chemical_formula_weight 2227.11
_chemical_name_systematic
;
Tris(pyrrolidin-1-yl)carbenium tri-\m-iodido-bis[triiodidobismuthate(III)]
;
_space_group_crystal_system monoclinic
_space_group_IT_number 15
_space_group_name_Hall '-C 2yc'
_space_group_name_H-M_alt 'C 1 2/c 1'
_symmetry_space_group_name_Hall '-C 2yc'
_symmetry_space_group_name_H-M 'C 1 2/c 1'
_atom_sites_solution_hydrogens geom
_atom_sites_solution_primary direct
_atom_sites_solution_secondary difmap
_audit_creation_method SHELXL-2014/7
_cell_angle_alpha 90
_cell_angle_beta 91.601(2)
_cell_angle_gamma 90
_cell_formula_units_Z 4
_cell_length_a 14.1643(7)
_cell_length_b 16.7047(8)
_cell_length_c 24.9505(12)
_cell_measurement_reflns_used 61942
_cell_measurement_temperature 100(2)
_cell_measurement_theta_max 30.538
_cell_measurement_theta_min 1.633
_cell_volume 5901.2(5)
_computing_cell_refinement
;
SAINT (Bruker, 2008)
;
_computing_data_collection
;
APEX2 (Bruker, 2008)
;
_computing_data_reduction
;
SAINT (Bruker, 2008)
;
_computing_molecular_graphics
;
DIAMOND (Brandenburg & Putz, 2005)
;
_computing_publication_material
;
SHELXL2014 (Sheldrick, 2015)
;
_computing_structure_refinement
;
SHELXL2014 (Sheldrick, 2015)
;
_computing_structure_solution
;
SHELXS97 (Sheldrick, 2008)
;
_diffrn_ambient_temperature 100(2)
_diffrn_measured_fraction_theta_full 1.000
_diffrn_measured_fraction_theta_max 1.000
_diffrn_measurement_device_type 'Bruker Kappa APEXII DUO'
_diffrn_measurement_method '\f scans, and \w scans'
_diffrn_radiation_monochromator Triumph
_diffrn_radiation_type MoK\a
_diffrn_radiation_wavelength 0.71073
_diffrn_reflns_av_R_equivalents 0.0282
_diffrn_reflns_limit_h_max 20
_diffrn_reflns_limit_h_min -17
_diffrn_reflns_limit_k_max 23
_diffrn_reflns_limit_k_min -23
_diffrn_reflns_limit_l_max 34
_diffrn_reflns_limit_l_min -35
_diffrn_reflns_number 61942
_diffrn_reflns_theta_full 25.242
_diffrn_reflns_theta_max 30.538
_diffrn_reflns_theta_min 1.633
_diffrn_standards_decay_% 0
_diffrn_standards_interval_count 0
_diffrn_standards_number 0
_exptl_absorpt_coefficient_mu 10.699
_exptl_absorpt_correction_T_max 0.2755
_exptl_absorpt_correction_T_min 0.0859
_exptl_absorpt_correction_type multi-scan
_exptl_absorpt_process_details
;
(Blessing, 1995)
;
_exptl_crystal_colour orange
_exptl_crystal_density_diffrn 2.507
_exptl_crystal_density_method 'not measured'
_exptl_crystal_description needle
_exptl_crystal_F_000 4048
_exptl_crystal_size_max 0.18
_exptl_crystal_size_mid 0.14
_exptl_crystal_size_min 0.08
_refine_diff_density_max 0.819
_refine_diff_density_min -0.956
_refine_ls_extinction_coef 0.000096(3)
_refine_ls_extinction_expression Fc^*^=kFc[1+0.001xFc^2^\l^3^/sin(2\q)]^-1/4^
_refine_ls_extinction_method
;
SHELXL2014 (Sheldrick, 2015)
;
_refine_ls_goodness_of_fit_ref 1.094
_refine_ls_hydrogen_treatment constr
_refine_ls_matrix_type full
_refine_ls_number_parameters 314
_refine_ls_number_reflns 9039
_refine_ls_number_restraints 50
_refine_ls_restrained_S_all 1.094
_refine_ls_R_factor_all 0.0224
_refine_ls_R_factor_gt 0.0180
_refine_ls_shift/su_max 0.000
_refine_ls_shift/su_mean 0.000
_refine_ls_structure_factor_coef Fsqd
_refine_ls_weighting_details 'w=1/[\s^2^(Fo^2^)+(0.0068P)^2^+14.6985P] where P=(Fo^2^+2Fc^2^)/3'
_refine_ls_weighting_scheme calc
_refine_ls_wR_factor_gt 0.0330
_refine_ls_wR_factor_ref 0.0339
_reflns_number_gt 8198
_reflns_number_total 9039
_reflns_threshold_expression >2sigma(I)
_cod_data_source_file zl4007sup1.cif
_cod_data_source_block I
_cod_database_code 1542933
_shelx_space_group_comment
;
The symmetry employed for this shelxl refinement is uniquely defined
by the following loop, which should always be used as a source of
symmetry information in preference to the above space-group names.
They are only intended as comments.
;

loop_
_symmetry_equiv_pos_as_xyz
x,y,z
-x,y,1/2-z
-x,-y,-z
x,-y,1/2+z
1/2+x,1/2+y,z
1/2-x,1/2+y,1/2-z
1/2-x,1/2-y,-z
1/2+x,1/2-y,1/2+z

loop_
_atom_site_type_symbol
_atom_site_label
_atom_site_fract_x
_atom_site_fract_y
_atom_site_fract_z
_atom_site_U_iso_or_equiv
_atom_site_adp_type
_atom_site_calc_flag
_atom_site_occupancy
_atom_site_disorder_assembly
_atom_site_disorder_group
Bi Bi1 0.53466(2) 0.28574(2) 0.16937(2) 0.01601(2) Uani d 1 . .
I I1 0.35614(2) 0.21736(2) 0.22913(2) 0.01759(3) Uani d 1 . .
I I2 0.5000 0.43436(2) 0.2500 0.02276(5) Uani d 1 . .
I I3 0.71208(2) 0.35570(2) 0.13006(2) 0.02981(4) Uani d 1 . .
I I4 0.55859(2) 0.13174(2) 0.11313(2) 0.03154(4) Uani d 1 . .
I I5 0.41065(2) 0.34792(2) 0.07986(2) 0.02754(4) Uani d 1 . .
C C1 0.03309(17) 0.19805(15) 0.06915(9) 0.0210(5) Uani d 1 . .
N N2 -0.05065(15) 0.16115(13) 0.06500(8) 0.0231(4) Uani d 1 . .
C C2 0.11229(19) 0.32663(15) 0.04243(11) 0.0270(5) Uani d 1 . .
H H2A 0.1303 0.3037 0.0076 0.032 Uiso calc 1 A 1
H H2B 0.1689 0.3290 0.0665 0.032 Uiso calc 1 A 1
N N3 0.11203(15) 0.15561(12) 0.07760(8) 0.0217(4) Uani d 1 . .
C C3A 0.0681(2) 0.40961(16) 0.03500(12) 0.0320(6) Uani d 0.757(10) B 1
H H3A1 0.0353 0.4145 -0.0004 0.038 Uiso calc 0.757(10) B 1
H H3A2 0.1164 0.4523 0.0386 0.038 Uiso calc 0.757(10) B 1
C C4A -0.0018(3) 0.4134(2) 0.08058(19) 0.0313(11) Uani d 0.757(10) B 1
H H4A1 0.0310 0.4226 0.1156 0.038 Uiso calc 0.757(10) B 1
H H4A2 -0.0496 0.4559 0.0743 0.038 Uiso calc 0.757(10) B 1
C C5A -0.0459(3) 0.3310(3) 0.0778(3) 0.0286(12) Uani d 0.757(10) B 1
H H5A -0.0746 0.3164 0.1122 0.034 Uiso calc 0.757(10) B 1
H H5B -0.0946 0.3276 0.0487 0.034 Uiso calc 0.757(10) B 1
N N1A 0.03670(15) 0.27905(13) 0.06662(9) 0.0256(5) Uani d 0.757(10) B 1
C C3B 0.0681(2) 0.40961(16) 0.03500(12) 0.0320(6) Uani d 0.243(10) B 2
H H3B1 0.0697 0.4266 -0.0030 0.038 Uiso calc 0.243(10) B 2
H H3B2 0.1020 0.4498 0.0575 0.038 Uiso calc 0.243(10) B 2
C C4B -0.0351(8) 0.3993(7) 0.0531(6) 0.032(4) Uani d 0.243(10) B 2
H H4B1 -0.0600 0.4496 0.0682 0.039 Uiso calc 0.243(10) B 2
H H4B2 -0.0771 0.3815 0.0230 0.039 Uiso calc 0.243(10) B 2
C C5B -0.0241(11) 0.3358(9) 0.0951(5) 0.030(4) Uani d 0.243(10) B 2
H H5B1 0.0074 0.3565 0.1282 0.036 Uiso calc 0.243(10) B 2
H H5B2 -0.0854 0.3115 0.1040 0.036 Uiso calc 0.243(10) B 2
N N1B 0.03670(15) 0.27905(13) 0.06662(9) 0.0256(5) Uani d 0.243(10) B 2
C C6 -0.0730(2) 0.08320(19) 0.08990(14) 0.0390(7) Uani d 1 . .
H H6A -0.0515 0.0816 0.1280 0.047 Uiso calc 1 . .
H H6B -0.0438 0.0383 0.0704 0.047 Uiso calc 1 . .
C C7 -0.1801(2) 0.0802(2) 0.08463(17) 0.0546(10) Uani d 1 . .
H H7A -0.2037 0.0245 0.0858 0.065 Uiso calc 1 . .
H H7B -0.2099 0.1119 0.1131 0.065 Uiso calc 1 . .
C C8 -0.1974(2) 0.1170(2) 0.03040(15) 0.0481(8) Uani d 1 . .
H H8A -0.2642 0.1335 0.0253 0.058 Uiso calc 1 . .
H H8B -0.1810 0.0793 0.0015 0.058 Uiso calc 1 . .
C C9 -0.13268(19) 0.18854(18) 0.03134(11) 0.0298(6) Uani d 1 . .
H H9A -0.1131 0.2026 -0.0053 0.036 Uiso calc 1 . .
H H9B -0.1635 0.2355 0.0476 0.036 Uiso calc 1 . .
C C10 0.12569(18) 0.07202(15) 0.05954(10) 0.0222(5) Uani d 1 . .
H H10A 0.0965 0.0631 0.0235 0.027 Uiso calc 1 . .
H H10B 0.0989 0.0334 0.0851 0.027 Uiso calc 1 . .
C C11 0.23229(18) 0.06521(16) 0.05838(11) 0.0268(5) Uani d 1 . .
H H11A 0.2573 0.0895 0.0255 0.032 Uiso calc 1 . .
H H11B 0.2531 0.0087 0.0609 0.032 Uiso calc 1 . .
C C12 0.2626(2) 0.11214(18) 0.10793(13) 0.0354(7) Uani d 1 . .
H H12A 0.3304 0.1263 0.1073 0.042 Uiso calc 1 . .
H H12B 0.2502 0.0818 0.1411 0.042 Uiso calc 1 . .
C C13 0.2004(2) 0.18620(18) 0.10330(13) 0.0360(7) Uani d 1 . .
H H13A 0.1884 0.2091 0.1391 0.043 Uiso calc 1 . .
H H13B 0.2298 0.2276 0.0808 0.043 Uiso calc 1 . .
N N4 0.07962(15) 0.41124(12) 0.23848(10) 0.0267(5) Uani d 1 . .
C C15 0.10680(18) 0.49321(14) 0.25543(12) 0.0266(5) Uani d 1 . .
H H15A 0.1011 0.5001 0.2946 0.032 Uiso calc 1 . .
H H15B 0.0673 0.5339 0.2366 0.032 Uiso calc 1 . .
C C16 0.20983(19) 0.49899(16) 0.23912(12) 0.0303(6) Uani d 1 . .
H H16A 0.2270 0.5549 0.2305 0.036 Uiso calc 1 . .
H H16B 0.2530 0.4789 0.2680 0.036 Uiso calc 1 . .
C C17 0.2131(2) 0.44610(16) 0.18978(12) 0.0315(6) Uani d 1 . .
H H17A 0.1842 0.4729 0.1580 0.038 Uiso calc 1 . .
H H17B 0.2787 0.4305 0.1819 0.038 Uiso calc 1 . .
C C18 0.1553(2) 0.37471(16) 0.20671(13) 0.0340(6) Uani d 1 . .
H H18A 0.1286 0.3458 0.1751 0.041 Uiso calc 1 . .
H H18B 0.1939 0.3371 0.2288 0.041 Uiso calc 1 . .
C C14 0.0012(8) 0.3727(2) 0.25269(17) 0.0282(8) Uani d 0.5 C -1
N N5 -0.0006(11) 0.2916(2) 0.2589(3) 0.0230(15) Uani d 0.5 C -1
C C19 -0.0786(8) 0.2412(6) 0.2378(3) 0.0259(16) Uani d 0.5 C -1
H H19A -0.1137 0.2681 0.2080 0.031 Uiso calc 0.5 C -1
H H19B -0.1231 0.2272 0.2662 0.031 Uiso calc 0.5 C -1
C C20 -0.0262(4) 0.1674(3) 0.2181(2) 0.0303(12) Uani d 0.5 C -1
H H20A -0.0631 0.1183 0.2251 0.036 Uiso calc 0.5 C -1
H H20B -0.0159 0.1712 0.1792 0.036 Uiso calc 0.5 C -1
C C21 0.0675(6) 0.1651(4) 0.2490(3) 0.0506(17) Uani d 0.5 C -1
H H21A 0.0708 0.1174 0.2725 0.061 Uiso calc 0.5 C -1
H H21B 0.1204 0.1628 0.2240 0.061 Uiso calc 0.5 C -1
C C22 0.0731(8) 0.2391(6) 0.2815(3) 0.0278(17) Uani d 0.5 C -1
H H22A 0.0615 0.2273 0.3196 0.033 Uiso calc 0.5 C -1
H H22B 0.1360 0.2643 0.2788 0.033 Uiso calc 0.5 C -1

loop_
_atom_site_aniso_label
_atom_site_aniso_U_11
_atom_site_aniso_U_22
_atom_site_aniso_U_33
_atom_site_aniso_U_12
_atom_site_aniso_U_13
_atom_site_aniso_U_23
Bi1 0.01522(4) 0.01865(4) 0.01416(4) 0.00196(3) 0.00050(3) 0.00034(3)
I1 0.01442(7) 0.01826(7) 0.01994(7) -0.00191(5) -0.00236(5) -0.00073(5)
I2 0.02242(11) 0.01260(9) 0.03334(12) 0.000 0.00212(9) 0.000
I3 0.02103(8) 0.03904(10) 0.02977(9) -0.00113(7) 0.00787(7) 0.00943(7)
I4 0.02613(9) 0.03328(9) 0.03497(9) 0.00884(7) -0.00354(7) -0.01672(7)
I5 0.02761(9) 0.03426(9) 0.02041(8) 0.00227(7) -0.00543(6) 0.00749(6)
C1 0.0195(12) 0.0265(12) 0.0172(11) -0.0009(9) 0.0021(9) 0.0011(9)
N2 0.0175(10) 0.0281(11) 0.0238(10) -0.0029(8) 0.0004(8) 0.0057(8)
C2 0.0210(13) 0.0258(13) 0.0347(14) -0.0035(10) 0.0086(11) -0.0045(11)
N3 0.0178(10) 0.0247(10) 0.0223(10) -0.0013(8) -0.0036(8) -0.0014(8)
C3A 0.0343(16) 0.0239(13) 0.0377(15) -0.0020(11) 0.0030(12) -0.0039(11)
C4A 0.025(2) 0.031(2) 0.037(2) 0.0020(15) 0.0003(17) -0.0142(17)
C5A 0.019(2) 0.026(2) 0.040(3) -0.0004(16) 0.003(2) -0.009(2)
N1A 0.0201(11) 0.0243(11) 0.0327(12) -0.0011(8) 0.0068(9) -0.0032(9)
C3B 0.0343(16) 0.0239(13) 0.0377(15) -0.0020(11) 0.0030(12) -0.0039(11)
C4B 0.030(7) 0.022(6) 0.045(9) 0.005(5) 0.005(6) -0.007(5)
C5B 0.018(7) 0.048(8) 0.025(8) 0.002(6) -0.001(5) -0.015(6)
N1B 0.0201(11) 0.0243(11) 0.0327(12) -0.0011(8) 0.0068(9) -0.0032(9)
C6 0.0251(15) 0.0394(17) 0.0528(19) -0.0031(12) 0.0082(13) 0.0194(14)
C7 0.0236(16) 0.055(2) 0.086(3) -0.0070(14) 0.0136(17) 0.028(2)
C8 0.0229(16) 0.059(2) 0.062(2) -0.0100(14) -0.0043(15) -0.0011(18)
C9 0.0203(13) 0.0414(16) 0.0275(13) 0.0003(11) -0.0038(10) 0.0004(12)
C10 0.0229(12) 0.0225(12) 0.0210(11) -0.0013(9) -0.0008(9) 0.0025(9)
C11 0.0224(13) 0.0279(13) 0.0301(13) 0.0005(10) 0.0013(10) -0.0010(11)
C12 0.0245(14) 0.0357(15) 0.0450(17) 0.0051(12) -0.0142(12) -0.0086(13)
C13 0.0235(14) 0.0335(15) 0.0499(18) 0.0024(11) -0.0166(13) -0.0121(13)
N4 0.0208(11) 0.0124(9) 0.0471(14) 0.0019(8) 0.0030(10) -0.0024(9)
C15 0.0204(12) 0.0153(11) 0.0441(15) -0.0035(9) 0.0048(11) -0.0043(10)
C16 0.0183(12) 0.0235(13) 0.0493(17) -0.0005(10) 0.0045(11) -0.0019(12)
C17 0.0215(13) 0.0295(14) 0.0437(16) 0.0067(11) 0.0052(12) -0.0025(12)
C18 0.0258(14) 0.0225(13) 0.0539(18) 0.0069(10) 0.0047(13) -0.0082(12)
C14 0.0231(18) 0.0173(16) 0.044(2) 0.003(4) -0.0030(17) -0.003(4)
N5 0.0240(17) 0.0140(14) 0.031(4) -0.004(2) -0.006(4) -0.0012(17)
C19 0.030(3) 0.019(3) 0.029(4) -0.002(2) -0.004(3) -0.005(3)
C20 0.037(3) 0.020(2) 0.033(3) 0.004(2) -0.008(2) -0.016(2)
C21 0.059(4) 0.035(3) 0.057(4) 0.010(3) -0.019(3) -0.005(3)
C22 0.027(3) 0.017(3) 0.038(4) 0.005(2) -0.010(4) 0.004(4)

loop_
_atom_type_symbol
_atom_type_description
_atom_type_scat_dispersion_real
_atom_type_scat_dispersion_imag
_atom_type_scat_source
C C 0.0033 0.0016 'International Tables Vol C Tables 4.2.6.8 and 6.1.1.4'
H H 0.0000 0.0000 'International Tables Vol C Tables 4.2.6.8 and 6.1.1.4'
N N 0.0061 0.0033 'International Tables Vol C Tables 4.2.6.8 and 6.1.1.4'
I I -0.4742 1.8119 'International Tables Vol C Tables 4.2.6.8 and 6.1.1.4'
Bi Bi -4.1077 10.2566 'International Tables Vol C Tables 4.2.6.8 and 6.1.1.4'

loop_
_geom_angle_atom_site_label_1
_geom_angle_atom_site_label_2
_geom_angle_atom_site_label_3
_geom_angle_site_symmetry_1
_geom_angle_site_symmetry_3
_geom_angle
I4 Bi1 I3 . . 94.391(6)
I4 Bi1 I5 . . 91.172(6)
I3 Bi1 I5 . . 95.836(6)
I4 Bi1 I1 . 2_655 90.337(6)
I3 Bi1 I1 . 2_655 90.414(6)
I5 Bi1 I1 . 2_655 173.438(5)
I4 Bi1 I1 . . 90.759(6)
I3 Bi1 I1 . . 171.376(5)
I5 Bi1 I1 . . 90.962(6)
I1 Bi1 I1 2_655 . 82.632(6)
I4 Bi1 I2 . . 169.447(6)
I3 Bi1 I2 . . 92.746(5)
I5 Bi1 I2 . . 95.829(5)
I1 Bi1 I2 2_655 . 81.840(5)
I1 Bi1 I2 . . 81.260(4)
Bi1 I1 Bi1 2_655 . 82.390(5)
Bi1 I2 Bi1 . 2_655 80.022(7)
N3 C1 N2 . . 120.3(2)
N3 C1 N1B . . 120.3(2)
N2 C1 N1B . . 119.4(2)
N3 C1 N1A . . 120.3(2)
N2 C1 N1A . . 119.4(2)
C1 N2 C6 . . 124.9(2)
C1 N2 C9 . . 125.4(2)
C6 N2 C9 . . 109.6(2)
N1A C2 C3A . . 103.8(2)
N1B C2 C3B . . 103.8(2)
N1A C2 H2A . . 111.0
C3A C2 H2A . . 111.0
N1A C2 H2B . . 111.0
C3A C2 H2B . . 111.0
H2A C2 H2B . . 109.0
C1 N3 C13 . . 125.4(2)
C1 N3 C10 . . 124.6(2)
C13 N3 C10 . . 109.9(2)
C2 C3A C4A . . 102.6(2)
C2 C3A H3A1 . . 111.2
C4A C3A H3A1 . . 111.2
C2 C3A H3A2 . . 111.2
C4A C3A H3A2 . . 111.2
H3A1 C3A H3A2 . . 109.2
C5A C4A C3A . . 101.8(3)
C5A C4A H4A1 . . 111.4
C3A C4A H4A1 . . 111.4
C5A C4A H4A2 . . 111.4
C3A C4A H4A2 . . 111.4
H4A1 C4A H4A2 . . 109.3
N1A C5A C4A . . 102.3(3)
N1A C5A H5A . . 111.3
C4A C5A H5A . . 111.3
N1A C5A H5B . . 111.3
C4A C5A H5B . . 111.3
H5A C5A H5B . . 109.2
C1 N1A C2 . . 125.8(2)
C1 N1A C5A . . 122.8(3)
C2 N1A C5A . . 110.2(3)
C2 C3B C4B . . 104.5(4)
C2 C3B H3B1 . . 110.9
C4B C3B H3B1 . . 110.9
C2 C3B H3B2 . . 110.9
C4B C3B H3B2 . . 110.9
H3B1 C3B H3B2 . . 108.9
C5B C4B C3B . . 101.6(10)
C5B C4B H4B1 . . 111.4
C3B C4B H4B1 . . 111.4
C5B C4B H4B2 . . 111.4
C3B C4B H4B2 . . 111.4
H4B1 C4B H4B2 . . 109.3
N1B C5B C4B . . 99.7(9)
N1B C5B H5B1 . . 111.8
C4B C5B H5B1 . . 111.8
N1B C5B H5B2 . . 111.8
C4B C5B H5B2 . . 111.8
H5B1 C5B H5B2 . . 109.6
C1 N1B C2 . . 125.8(2)
C1 N1B C5B . . 126.5(7)
C2 N1B C5B . . 106.9(7)
N2 C6 C7 . . 102.6(2)
N2 C6 H6A . . 111.3
C7 C6 H6A . . 111.3
N2 C6 H6B . . 111.3
C7 C6 H6B . . 111.3
H6A C6 H6B . . 109.2
C8 C7 C6 . . 101.7(3)
C8 C7 H7A . . 111.4
C6 C7 H7A . . 111.4
C8 C7 H7B . . 111.4
C6 C7 H7B . . 111.4
H7A C7 H7B . . 109.3
C7 C8 C9 . . 103.1(3)
C7 C8 H8A . . 111.1
C9 C8 H8A . . 111.1
C7 C8 H8B . . 111.1
C9 C8 H8B . . 111.1
H8A C8 H8B . . 109.1
N2 C9 C8 . . 103.3(2)
N2 C9 H9A . . 111.1
C8 C9 H9A . . 111.1
N2 C9 H9B . . 111.1
C8 C9 H9B . . 111.1
H9A C9 H9B . . 109.1
N3 C10 C11 . . 102.4(2)
N3 C10 H10A . . 111.3
C11 C10 H10A . . 111.3
N3 C10 H10B . . 111.3
C11 C10 H10B . . 111.3
H10A C10 H10B . . 109.2
C10 C11 C12 . . 101.8(2)
C10 C11 H11A . . 111.4
C12 C11 H11A . . 111.4
C10 C11 H11B . . 111.4
C12 C11 H11B . . 111.4
H11A C11 H11B . . 109.3
C11 C12 C13 . . 102.0(2)
C11 C12 H12A . . 111.4
C13 C12 H12A . . 111.4
C11 C12 H12B . . 111.4
C13 C12 H12B . . 111.4
H12A C12 H12B . . 109.2
N3 C13 C12 . . 103.5(2)
N3 C13 H13A . . 111.1
C12 C13 H13A . . 111.1
N3 C13 H13B . . 111.1
C12 C13 H13B . . 111.1
H13A C13 H13B . . 109.0
C14 N4 C15 . . 125.4(3)
C14 N4 C18 . . 124.1(3)
C15 N4 C18 . . 110.3(2)
N4 C15 C16 . . 103.0(2)
N4 C15 H15A . . 111.2
C16 C15 H15A . . 111.2
N4 C15 H15B . . 111.2
C16 C15 H15B . . 111.2
H15A C15 H15B . . 109.1
C17 C16 C15 . . 103.3(2)
C17 C16 H16A . . 111.1
C15 C16 H16A . . 111.1
C17 C16 H16B . . 111.1
C15 C16 H16B . . 111.1
H16A C16 H16B . . 109.1
C18 C17 C16 . . 101.7(2)
C18 C17 H17A . . 111.4
C16 C17 H17A . . 111.4
C18 C17 H17B . . 111.4
C16 C17 H17B . . 111.4
H17A C17 H17B . . 109.3
N4 C18 C17 . . 103.3(2)
N4 C18 H18A . . 111.1
C17 C18 H18A . . 111.1
N4 C18 H18B . . 111.1
C17 C18 H18B . . 111.1
H18A C18 H18B . . 109.1
N4 C14 N5 . . 121.7(9)
C14 N5 C22 . . 128.6(10)
C14 N5 C19 . . 122.8(9)
C22 N5 C19 . . 108.3(3)
N5 C19 C20 . . 102.1(8)
N5 C19 H19A . . 111.3
C20 C19 H19A . . 111.3
N5 C19 H19B . . 111.3
C20 C19 H19B . . 111.3
H19A C19 H19B . . 109.2
C21 C20 C19 . . 106.5(6)
C21 C20 H20A . . 110.4
C19 C20 H20A . . 110.4
C21 C20 H20B . . 110.4
C19 C20 H20B . . 110.4
H20A C20 H20B . . 108.6
C22 C21 C20 . . 106.9(6)
C22 C21 H21A . . 110.3
C20 C21 H21A . . 110.3
C22 C21 H21B . . 110.3
C20 C21 H21B . . 110.3
H21A C21 H21B . . 108.6
N5 C22 C21 . . 105.3(7)
N5 C22 H22A . . 110.7
C21 C22 H22A . . 110.7
N5 C22 H22B . . 110.7
C21 C22 H22B . . 110.7
H22A C22 H22B . . 108.8

loop_
_geom_bond_atom_site_label_1
_geom_bond_atom_site_label_2
_geom_bond_site_symmetry_2
_geom_bond_distance
Bi1 I4 . 2.9544(2)
Bi1 I3 . 2.9633(2)
Bi1 I5 . 2.9889(2)
Bi1 I1 2_655 3.1450(2)
Bi1 I1 . 3.1832(2)
Bi1 I2 . 3.2414(2)
I1 Bi1 2_655 3.1450(2)
I2 Bi1 2_655 3.2414(2)
C1 N3 . 1.336(3)
C1 N2 . 1.338(3)
C1 N1B . 1.356(3)
C1 N1A . 1.356(3)
N2 C6 . 1.481(3)
N2 C9 . 1.487(3)
C2 N1B . 1.476(3)
C2 N1A . 1.476(3)
C2 C3A . 1.530(4)
C2 C3B . 1.530(4)
C2 H2A . 0.9900
C2 H2B . 0.9900
N3 C13 . 1.481(3)
N3 C10 . 1.482(3)
C3A C4A . 1.530(5)
C3A H3A1 . 0.9900
C3A H3A2 . 0.9900
C4A C5A . 1.513(6)
C4A H4A1 . 0.9900
C4A H4A2 . 0.9900
C5A N1A . 1.490(5)
C5A H5A . 0.9900
C5A H5B . 0.9900
C3B C4B . 1.551(11)
C3B H3B1 . 0.9900
C3B H3B2 . 0.9900
C4B C5B . 1.498(14)
C4B H4B1 . 0.9900
C4B H4B2 . 0.9900
C5B N1B . 1.476(13)
C5B H5B1 . 0.9900
C5B H5B2 . 0.9900
C6 C7 . 1.520(4)
C6 H6A . 0.9900
C6 H6B . 0.9900
C7 C8 . 1.500(5)
C7 H7A . 0.9900
C7 H7B . 0.9900
C8 C9 . 1.506(4)
C8 H8A . 0.9900
C8 H8B . 0.9900
C9 H9A . 0.9900
C9 H9B . 0.9900
C10 C11 . 1.515(4)
C10 H10A . 0.9900
C10 H10B . 0.9900
C11 C12 . 1.516(4)
C11 H11A . 0.9900
C11 H11B . 0.9900
C12 C13 . 1.521(4)
C12 H12A . 0.9900
C12 H12B . 0.9900
C13 H13A . 0.9900
C13 H13B . 0.9900
N4 C14 . 1.340(10)
N4 C15 . 1.481(3)
N4 C18 . 1.483(3)
C15 C16 . 1.529(4)
C15 H15A . 0.9900
C15 H15B . 0.9900
C16 C17 . 1.517(4)
C16 H16A . 0.9900
C16 H16B . 0.9900
C17 C18 . 1.513(4)
C17 H17A . 0.9900
C17 H17B . 0.9900
C18 H18A . 0.9900
C18 H18B . 0.9900
C14 N5 . 1.364(5)
N5 C22 . 1.463(14)
N5 C19 . 1.475(14)
C19 C20 . 1.528(11)
C19 H19A . 0.9900
C19 H19B . 0.9900
C20 C21 . 1.516(8)
C20 H20A . 0.9900
C20 H20B . 0.9900
C21 C22 . 1.479(12)
C21 H21A . 0.9900
C21 H21B . 0.9900
C22 H22A . 0.9900
C22 H22B . 0.9900

loop_
_geom_torsion_atom_site_label_1
_geom_torsion_atom_site_label_2
_geom_torsion_atom_site_label_3
_geom_torsion_atom_site_label_4
_geom_torsion
N3 C1 N2 C6 26.6(4)
N1B C1 N2 C6 -151.0(3)
N1A C1 N2 C6 -151.0(3)
N3 C1 N2 C9 -148.2(2)
N1B C1 N2 C9 34.2(4)
N1A C1 N2 C9 34.2(4)
N2 C1 N3 C13 -154.8(3)
N1B C1 N3 C13 22.9(4)
N1A C1 N3 C13 22.9(4)
N2 C1 N3 C10 29.1(3)
N1B C1 N3 C10 -153.3(2)
N1A C1 N3 C10 -153.3(2)
N1A C2 C3A C4A 29.4(3)
C2 C3A C4A C5A -43.2(4)
C3A C4A C5A N1A 39.8(5)
N3 C1 N1A C2 37.1(4)
N2 C1 N1A C2 -145.3(3)
N3 C1 N1A C5A -156.4(4)
N2 C1 N1A C5A 21.3(4)
C3A C2 N1A C1 163.4(2)
C3A C2 N1A C5A -4.6(4)
C4A C5A N1A C1 169.3(3)
C4A C5A N1A C2 -22.2(5)
N1B C2 C3B C4B -3.7(7)
C2 C3B C4B C5B 31.2(12)
C3B C4B C5B N1B -46.1(14)
N3 C1 N1B C2 37.1(4)
N2 C1 N1B C2 -145.3(3)
N3 C1 N1B C5B -131.7(8)
N2 C1 N1B C5B 46.0(8)
C3B C2 N1B C1 163.4(2)
C3B C2 N1B C5B -26.1(6)
C4B C5B N1B C1 -143.5(9)
C4B C5B N1B C2 46.0(12)
C1 N2 C6 C7 166.3(3)
C9 N2 C6 C7 -18.2(3)
N2 C6 C7 C8 38.2(4)
C6 C7 C8 C9 -44.6(4)
C1 N2 C9 C8 166.4(3)
C6 N2 C9 C8 -9.0(3)
C7 C8 C9 N2 33.2(3)
C1 N3 C10 C11 157.9(2)
C13 N3 C10 C11 -18.7(3)
N3 C10 C11 C12 39.0(2)
C10 C11 C12 C13 -45.0(3)
C1 N3 C13 C12 174.4(2)
C10 N3 C13 C12 -9.0(3)
C11 C12 C13 N3 33.1(3)
C14 N4 C15 C16 167.3(3)
C18 N4 C15 C16 -8.3(3)
N4 C15 C16 C17 31.5(3)
C15 C16 C17 C18 -42.8(3)
C14 N4 C18 C17 166.2(3)
C15 N4 C18 C17 -18.2(3)
C16 C17 C18 N4 37.2(3)
C15 N4 C14 N5 -147.8(3)
C18 N4 C14 N5 27.2(4)
N4 C14 N5 C22 37.8(9)
N4 C14 N5 C19 -135.8(8)
C14 N5 C19 C20 141.3(9)
C22 N5 C19 C20 -33.5(8)
N5 C19 C20 C21 23.0(9)
C19 C20 C21 C22 -5.2(10)
C14 N5 C22 C21 -143.3(9)
C19 N5 C22 C21 31.1(9)
C20 C21 C22 N5 -15.1(10)

_cod_database_fobs_code 1542933
